data_1542302
loop_
_publ_author_name
'Yang, Chen'
'Mehmood, Faisal'
'Lam, Tsz Lung'
'Chan, Sharon Lai-Fung'
'Wu, Yuan'
'Yeung, Chi-Shun'
'Guan, Xiangguo'
'Li, Kai'
'Chung, Clive Yik-Sham'
'Zhou, Cong-Ying'
'Zou, Taotao'
'Che, Chi-Ming'

_publ_section_title
;
 Stable luminescent iridium(iii) complexes with bis(N-heterocyclic
 carbene) ligands: photo-stability, excited state properties,
 visible-light-driven radical cyclization and CO2reduction, and cellular
 imaging
;
_journal_issue 5
_journal_name_full 'Chem. Sci.'
_journal_page_first 3123
_journal_paper_doi 10.1039/C5SC04458H
_journal_volume 7
_journal_year 2016
_chemical_formula_moiety 'C43 H44 Ir N6 S2, C F3 O3 S'
_chemical_formula_sum 'C44 H44 F3 Ir N6 O3 S3'
_chemical_formula_weight 1050.23
_chemical_name_systematic (lpt)2Ir(dib)OTf
_space_group_crystal_system triclinic
_space_group_IT_number 2
_space_group_name_Hall '-P 1'
_space_group_name_H-M_alt 'P -1'
_symmetry_space_group_name_Hall '-P 1'
_symmetry_space_group_name_H-M 'P -1'
_atom_sites_solution_hydrogens geom
_atom_sites_solution_primary direct
_atom_sites_solution_secondary difmap
_audit_block_doi 10.5517/cc1jyfzw
_audit_creation_date 2015-01-05
_audit_creation_method
;
Olex2 1.2
(compiled 2014.12.26 svn.r3119 for OlexSys, GUI svn.r4975)
;
_audit_update_record
;
2015-09-29 deposited with the CCDC.
2016-01-20 downloaded from the CCDC.
;
_cell_angle_alpha 74.683(2)
_cell_angle_beta 86.255(2)
_cell_angle_gamma 83.689(2)
_cell_formula_units_Z 2
_cell_length_a 11.6716(7)
_cell_length_b 12.4594(8)
_cell_length_c 14.7489(9)
_cell_measurement_temperature 115
_cell_volume 2054.6(2)
_computing_molecular_graphics 'Olex2 (Dolomanov et al., 2009)'
_computing_publication_material 'Olex2 (Dolomanov et al., 2009)'
_computing_structure_refinement 'XL (Sheldrick, 2008)'
_computing_structure_solution 'ShelXS-1997 (Sheldrick, 2008)'
_diffrn_ambient_temperature 115.04
_diffrn_measured_fraction_theta_full 0.999
_diffrn_measured_fraction_theta_max 0.999
_diffrn_radiation_monochromator graphite
_diffrn_radiation_type MoK\a
_diffrn_radiation_wavelength 0.71073
_diffrn_reflns_av_R_equivalents 0.0250
_diffrn_reflns_av_unetI/netI 0.0151
_diffrn_reflns_limit_h_max 13
_diffrn_reflns_limit_h_min -13
_diffrn_reflns_limit_k_max 14
_diffrn_reflns_limit_k_min -14
_diffrn_reflns_limit_l_max 17
_diffrn_reflns_limit_l_min -17
_diffrn_reflns_number 43882
_diffrn_reflns_theta_full 25.03
_diffrn_reflns_theta_max 25.03
_diffrn_reflns_theta_min 2.56
_diffrn_source 'fine-focus sealed tube'
_exptl_absorpt_coefficient_mu 3.465
_exptl_absorpt_correction_T_max 0.7456
_exptl_absorpt_correction_T_min 0.6015
_exptl_absorpt_correction_type multi-scan
_exptl_absorpt_process_details
'SADABS-2014/2 (Bruker,2014/2) was used for absorption correction. wR2(int) was 0.0903 before and 0.0367 after correction. The Ratio of minimum to maximum transmission is 0.8067. The \l/2 correction factor is 0.00150.'
_exptl_crystal_colour 'clear light orange'
_exptl_crystal_colour_lustre clear
_exptl_crystal_colour_modifier light
_exptl_crystal_colour_primary orange
_exptl_crystal_density_diffrn 1.698
_exptl_crystal_density_method 'not measured'
_exptl_crystal_description block
_exptl_crystal_F_000 1052
_exptl_crystal_preparation Luminescent
_exptl_crystal_recrystallization_method 'Re-crystallisation from solvent: MeCN/Et2O'
_exptl_crystal_size_max 0.354
_exptl_crystal_size_mid 0.222
_exptl_crystal_size_min 0.18
_refine_diff_density_max 0.400
_refine_diff_density_min -0.500
_refine_diff_density_rms 0.052
_refine_ls_extinction_coef 0.00164(8)
_refine_ls_extinction_expression Fc^*^=kFc[1+0.001xFc^2^\l^3^/sin(2\q)]^-1/4^
_refine_ls_extinction_method SHELXL
_refine_ls_goodness_of_fit_ref 1.012
_refine_ls_hydrogen_treatment constr
_refine_ls_matrix_type full
_refine_ls_number_parameters 546
_refine_ls_number_reflns 7243
_refine_ls_number_restraints 0
_refine_ls_restrained_S_all 1.012
_refine_ls_R_factor_all 0.0126
_refine_ls_R_factor_gt 0.0123
_refine_ls_shift/su_max 0.002
_refine_ls_shift/su_mean 0.000
_refine_ls_structure_factor_coef Fsqd
_refine_ls_weighting_details 'calc w=1/[\s^2^(Fo^2^)+(0.0119P)^2^+1.8364P] where P=(Fo^2^+2Fc^2^)/3'
_refine_ls_weighting_scheme calc
_refine_ls_wR_factor_gt 0.0307
_refine_ls_wR_factor_ref 0.0309
_reflns_number_gt 7115
_reflns_number_total 7243
_reflns_threshold_expression >2sigma(I)
_cod_data_source_file c5sc04458h2.cif
_cod_data_source_block mo_chem0033_0mb
_cod_depositor_comments 'Adding full bibliography for 1542299--1542302.cif.'
_cod_database_code 1542302
_olex2_refinement_description
;
1. Fixed Uiso
 At 1.2 times of:
  All C(H) groups, All C(H,H) groups
 At 1.5 times of:
  All C(H,H,H) groups
2.a Secondary CH2 refined with riding coordinates:
 C32(H32A,H32B), C36(H36A,H36B), C37(H37A,H37B), C38(H38A,H38B), C40(H40A,
 H40B), C41(H41A,H41B), C42(H42A,H42B)
2.b Aromatic/amide H refined with riding coordinates:
 C2(H2), C3(H3), C4(H4), C5(H5), C8(H8), C12(H12), C13(H13), C16(H16),
 C17(H17), C18(H18), C19(H19), C22(H22), C26(H26), C27(H27), C30(H30), C31(H31),
  C33(H33), C34(H34)
2.c Idealised Me refined as rotating group:
 C14(H14A,H14B,H14C), C28(H28A,H28B,H28C), C39(H39A,H39B,H39C), C43(H43A,H43B,
 H43C)
;
_olex2_submission_special_instructions 'No special instructions were received'

loop_
_space_group_symop_id
_space_group_symop_operation_xyz
1 'x, y, z'
2 '-x, -y, -z'

loop_
_atom_site_label
_atom_site_type_symbol
_atom_site_fract_x
_atom_site_fract_y
_atom_site_fract_z
_atom_site_U_iso_or_equiv
_atom_site_adp_type
_atom_site_occupancy
_atom_site_calc_flag
_atom_site_refinement_flags_posn
Ir1 Ir 0.243791(5) 0.090472(5) 0.273901(4) 0.00821(3) Uani 1 d .
S1 S 0.13699(4) -0.15451(3) 0.54132(3) 0.01271(9) Uani 1 d .
S2 S -0.04432(4) 0.00599(4) 0.12546(3) 0.01485(9) Uani 1 d .
S3 S 0.27571(4) 0.58107(4) 0.80496(3) 0.01990(10) Uani 1 d .
O1 O 0.17261(15) 0.56689(14) 0.86296(11) 0.0398(4) Uani 1 d .
O2 O 0.30577(13) 0.69412(11) 0.77152(11) 0.0298(3) Uani 1 d .
O3 O 0.37118(13) 0.49863(12) 0.83669(11) 0.0332(4) Uani 1 d .
F1 F 0.23128(13) 0.43887(10) 0.71177(9) 0.0383(3) Uani 1 d .
F2 F 0.31922(11) 0.57704(11) 0.62924(8) 0.0363(3) Uani 1 d .
F3 F 0.13847(11) 0.60130(12) 0.66610(10) 0.0407(3) Uani 1 d .
N1 N 0.17496(12) 0.15567(12) 0.38682(10) 0.0105(3) Uani 1 d .
N2 N 0.29068(12) 0.00124(12) 0.17337(9) 0.0113(3) Uani 1 d .
N3 N 0.28039(12) 0.29475(12) 0.09606(10) 0.0143(3) Uani 1 d .
N4 N 0.38411(12) 0.29369(12) 0.20980(10) 0.0142(3) Uani 1 d .
N5 N 0.46883(12) 0.15206(12) 0.33688(10) 0.0138(3) Uani 1 d .
N6 N 0.47521(12) -0.02572(12) 0.37586(10) 0.0143(3) Uani 1 d .
C1 C 0.15436(14) 0.26644(14) 0.38966(12) 0.0120(3) Uani 1 d .
C2 C 0.14551(15) 0.35154(15) 0.30523(13) 0.0158(4) Uani 1 d .
H2 H 0.1457 0.3323 0.2470 0.019 Uiso 1 calc R
C3 C 0.13666(17) 0.46180(16) 0.30609(14) 0.0231(4) Uani 1 d .
H3 H 0.1323 0.5184 0.2485 0.028 Uiso 1 calc R
C4 C 0.13395(19) 0.49138(16) 0.39117(15) 0.0279(5) Uani 1 d .
H4 H 0.1329 0.5677 0.3911 0.033 Uiso 1 calc R
C5 C 0.13278(17) 0.41103(16) 0.47436(14) 0.0228(4) Uani 1 d .
H5 H 0.1269 0.4324 0.5319 0.027 Uiso 1 calc R
C6 C 0.14029(14) 0.29612(15) 0.47634(13) 0.0147(4) Uani 1 d .
C7 C 0.13059(14) 0.21006(15) 0.56184(12) 0.0137(3) Uani 1 d .
C8 C 0.13399(14) 0.10323(15) 0.55477(12) 0.0128(3) Uani 1 d .
H8 H 0.1199 0.0452 0.6095 0.015 Uiso 1 calc R
C9 C 0.15801(13) 0.07677(14) 0.46761(12) 0.0104(3) Uani 1 d .
C10 C 0.16618(14) -0.03410(14) 0.45602(11) 0.0110(3) Uani 1 d .
C11 C 0.19224(13) -0.05089(14) 0.36829(12) 0.0105(3) Uani 1 d .
C12 C 0.18212(14) -0.16415(14) 0.37032(12) 0.0128(3) Uani 1 d .
H12 H 0.1930 -0.1923 0.3161 0.015 Uiso 1 calc R
C13 C 0.15517(15) -0.22854(15) 0.45783(12) 0.0147(4) Uani 1 d .
H13 H 0.1473 -0.3063 0.4710 0.018 Uiso 1 calc R
C14 C 0.11433(17) 0.23658(16) 0.65561(13) 0.0210(4) Uani 1 d .
H14A H 0.1007 0.1684 0.7046 0.031 Uiso 1 calc GR
H14B H 0.0479 0.2924 0.6543 0.031 Uiso 1 calc GR
H14C H 0.1838 0.2663 0.6691 0.031 Uiso 1 calc GR
C15 C 0.40103(15) -0.03594(15) 0.14674(12) 0.0142(4) Uani 1 d .
C16 C 0.49642(15) 0.01788(16) 0.16017(12) 0.0176(4) Uani 1 d .
H16 H 0.4842 0.0827 0.1833 0.021 Uiso 1 calc R
C17 C 0.60633(17) -0.02244(19) 0.14010(14) 0.0269(5) Uani 1 d .
H17 H 0.6698 0.0141 0.1503 0.032 Uiso 1 calc R
C18 C 0.62620(18) -0.1162(2) 0.10497(17) 0.0347(5) Uani 1 d .
H18 H 0.7030 -0.1457 0.0944 0.042 Uiso 1 calc R
C19 C 0.53515(18) -0.16590(19) 0.08566(16) 0.0306(5) Uani 1 d .
H19 H 0.5495 -0.2286 0.0599 0.037 Uiso 1 calc R
C20 C 0.42007(16) -0.12560(16) 0.10346(13) 0.0190(4) Uani 1 d .
C21 C 0.32260(16) -0.16923(16) 0.07648(13) 0.0194(4) Uani 1 d .
C22 C 0.21602(15) -0.11908(15) 0.09178(12) 0.0152(4) Uani 1 d .
H22 H 0.1507 -0.1411 0.0687 0.018 Uiso 1 calc R
C23 C 0.19987(15) -0.03508(14) 0.14115(11) 0.0121(3) Uani 1 d .
C24 C 0.09074(14) 0.01856(14) 0.16322(11) 0.0122(3) Uani 1 d .
C25 C 0.08786(14) 0.09429(14) 0.21701(11) 0.0113(3) Uani 1 d .
C26 C -0.02692(14) 0.14274(14) 0.22670(11) 0.0126(3) Uani 1 d .
H26 H -0.0469 0.1971 0.2611 0.015 Uiso 1 calc R
C27 C -0.10549(15) 0.10388(15) 0.18207(12) 0.0160(4) Uani 1 d .
H27 H -0.1855 0.1282 0.1822 0.019 Uiso 1 calc R
C28 C 0.33854(18) -0.26367(19) 0.02992(17) 0.0309(5) Uani 1 d .
H28A H 0.2632 -0.2797 0.0139 0.046 Uiso 1 calc GR
H28B H 0.3757 -0.3304 0.0730 0.046 Uiso 1 calc GR
H28C H 0.3871 -0.2426 -0.0275 0.046 Uiso 1 calc GR
C29 C 0.30283(14) 0.23652(14) 0.18574(12) 0.0125(3) Uani 1 d .
C30 C 0.34407(17) 0.38592(16) 0.06659(13) 0.0211(4) Uani 1 d .
H30 H 0.3417 0.4389 0.0069 0.025 Uiso 1 calc R
C31 C 0.40957(17) 0.38556(16) 0.13781(13) 0.0211(4) Uani 1 d .
H31 H 0.4627 0.4377 0.1388 0.025 Uiso 1 calc R
C32 C 0.42915(15) 0.26970(15) 0.30293(12) 0.0154(4) Uani 1 d .
H32A H 0.3681 0.2905 0.3468 0.019 Uiso 1 calc R
H32B H 0.4940 0.3152 0.3012 0.019 Uiso 1 calc R
C33 C 0.57609(16) 0.11372(17) 0.37285(13) 0.0197(4) Uani 1 d .
H33 H 0.6355 0.1577 0.3785 0.024 Uiso 1 calc R
C34 C 0.57964(16) 0.00252(17) 0.39809(13) 0.0210(4) Uani 1 d .
H34 H 0.6422 -0.0481 0.4261 0.025 Uiso 1 calc R
C35 C 0.40496(14) 0.06691(14) 0.33664(11) 0.0119(3) Uani 1 d .
C36 C 0.44663(15) -0.14118(15) 0.39080(13) 0.0171(4) Uani 1 d .
H36A H 0.4052 -0.1462 0.3358 0.021 Uiso 1 calc R
H36B H 0.3936 -0.1594 0.4467 0.021 Uiso 1 calc R
C37 C 0.55065(17) -0.22760(17) 0.40491(16) 0.0278(5) Uani 1 d .
H37A H 0.5935 -0.2223 0.4591 0.033 Uiso 1 calc R
H37B H 0.6028 -0.2118 0.3483 0.033 Uiso 1 calc R
C38 C 0.5146(2) -0.34569(18) 0.42277(17) 0.0362(5) Uani 1 d .
H38A H 0.5833 -0.3998 0.4404 0.043 Uiso 1 calc R
H38B H 0.4585 -0.3587 0.4770 0.043 Uiso 1 calc R
C39 C 0.4609(2) -0.3691(2) 0.3397(2) 0.0473(7) Uani 1 d .
H39A H 0.3887 -0.3209 0.3253 0.071 Uiso 1 calc GR
H39B H 0.4450 -0.4476 0.3553 0.071 Uiso 1 calc GR
H39C H 0.5144 -0.3538 0.2848 0.071 Uiso 1 calc GR
C40 C 0.19556(15) 0.27283(15) 0.03565(12) 0.0145(4) Uani 1 d .
H40A H 0.1791 0.1937 0.0581 0.017 Uiso 1 calc R
H40B H 0.2288 0.2848 -0.0293 0.017 Uiso 1 calc R
C41 C 0.08343(15) 0.34748(15) 0.03475(13) 0.0168(4) Uani 1 d .
H41A H 0.0983 0.4263 0.0064 0.020 Uiso 1 calc R
H41B H 0.0537 0.3410 0.1002 0.020 Uiso 1 calc R
C42 C -0.00750(16) 0.31590(16) -0.02091(13) 0.0201(4) Uani 1 d .
H42A H -0.0255 0.2387 0.0104 0.024 Uiso 1 calc R
H42B H -0.0790 0.3661 -0.0190 0.024 Uiso 1 calc R
C43 C 0.02800(18) 0.32254(18) -0.12278(14) 0.0272(5) Uani 1 d .
H43A H 0.0489 0.3979 -0.1539 0.041 Uiso 1 calc GR
H43B H -0.0364 0.3060 -0.1547 0.041 Uiso 1 calc GR
H43C H 0.0945 0.2680 -0.1256 0.041 Uiso 1 calc GR
C44 C 0.23903(17) 0.54803(16) 0.69794(14) 0.0232(4) Uani 1 d .

loop_
_atom_site_aniso_label
_atom_site_aniso_U_11
_atom_site_aniso_U_22
_atom_site_aniso_U_33
_atom_site_aniso_U_23
_atom_site_aniso_U_13
_atom_site_aniso_U_12
Ir1 0.00715(4) 0.01051(4) 0.00746(4) -0.00328(3) -0.00100(2) -0.00019(2)
S1 0.0139(2) 0.0131(2) 0.0108(2) -0.00212(16) -0.00010(16) -0.00214(16)
S2 0.0117(2) 0.0184(2) 0.0157(2) -0.00525(17) -0.00386(16) -0.00310(17)
S3 0.0233(2) 0.0190(2) 0.0180(2) -0.00426(18) 0.00400(19) -0.00860(19)
O1 0.0454(10) 0.0406(9) 0.0366(9) -0.0153(7) 0.0260(8) -0.0208(8)
O2 0.0363(8) 0.0189(7) 0.0355(8) -0.0083(6) 0.0084(7) -0.0116(6)
O3 0.0358(9) 0.0282(8) 0.0340(8) -0.0012(7) -0.0159(7) -0.0047(7)
F1 0.0583(9) 0.0249(6) 0.0365(7) -0.0120(5) -0.0068(6) -0.0120(6)
F2 0.0435(8) 0.0415(8) 0.0209(6) -0.0061(5) 0.0103(5) -0.0026(6)
F3 0.0273(7) 0.0457(8) 0.0432(8) 0.0017(6) -0.0163(6) -0.0019(6)
N1 0.0072(7) 0.0121(7) 0.0124(7) -0.0042(6) -0.0015(5) 0.0009(5)
N2 0.0106(7) 0.0140(7) 0.0093(7) -0.0037(6) -0.0004(5) 0.0004(6)
N3 0.0146(7) 0.0153(7) 0.0118(7) -0.0016(6) -0.0011(6) -0.0012(6)
N4 0.0129(7) 0.0159(7) 0.0132(7) -0.0015(6) -0.0017(6) -0.0032(6)
N5 0.0102(7) 0.0197(8) 0.0116(7) -0.0036(6) -0.0016(6) -0.0028(6)
N6 0.0088(7) 0.0188(8) 0.0140(7) -0.0017(6) -0.0023(6) -0.0001(6)
C1 0.0069(8) 0.0136(8) 0.0170(9) -0.0072(7) -0.0010(6) -0.0001(6)
C2 0.0145(9) 0.0159(9) 0.0167(9) -0.0050(7) -0.0012(7) 0.0021(7)
C3 0.0277(11) 0.0150(9) 0.0235(10) -0.0016(8) -0.0002(8) 0.0032(8)
C4 0.0379(12) 0.0131(9) 0.0348(12) -0.0112(9) -0.0010(9) 0.0006(8)
C5 0.0267(11) 0.0204(10) 0.0254(10) -0.0142(8) -0.0005(8) 0.0005(8)
C6 0.0094(8) 0.0172(9) 0.0195(9) -0.0083(7) -0.0019(7) 0.0004(7)
C7 0.0078(8) 0.0216(9) 0.0142(8) -0.0093(7) -0.0003(6) -0.0003(7)
C8 0.0088(8) 0.0182(9) 0.0117(8) -0.0041(7) -0.0014(6) -0.0009(7)
C9 0.0044(8) 0.0144(8) 0.0124(8) -0.0035(7) -0.0023(6) -0.0001(6)
C10 0.0081(8) 0.0125(8) 0.0115(8) -0.0016(7) -0.0020(6) 0.0000(6)
C11 0.0045(8) 0.0144(8) 0.0127(8) -0.0042(7) -0.0024(6) 0.0015(6)
C12 0.0109(8) 0.0150(9) 0.0139(8) -0.0065(7) -0.0024(7) 0.0007(7)
C13 0.0137(9) 0.0128(8) 0.0190(9) -0.0063(7) -0.0036(7) -0.0009(7)
C14 0.0263(10) 0.0238(10) 0.0166(9) -0.0122(8) 0.0006(8) -0.0022(8)
C15 0.0126(9) 0.0210(9) 0.0093(8) -0.0051(7) 0.0016(6) -0.0004(7)
C16 0.0158(9) 0.0255(10) 0.0141(9) -0.0102(8) 0.0022(7) -0.0029(7)
C17 0.0137(10) 0.0461(13) 0.0275(11) -0.0207(10) 0.0040(8) -0.0063(9)
C18 0.0133(10) 0.0572(15) 0.0440(13) -0.0352(12) 0.0048(9) 0.0022(10)
C19 0.0205(11) 0.0429(13) 0.0371(12) -0.0290(11) 0.0025(9) 0.0032(9)
C20 0.0163(9) 0.0254(10) 0.0180(9) -0.0116(8) 0.0002(7) 0.0009(8)
C21 0.0208(10) 0.0220(10) 0.0180(9) -0.0106(8) 0.0006(7) -0.0011(8)
C22 0.0161(9) 0.0181(9) 0.0127(8) -0.0056(7) -0.0029(7) -0.0028(7)
C23 0.0138(8) 0.0138(8) 0.0077(8) -0.0003(6) -0.0013(6) -0.0028(7)
C24 0.0114(8) 0.0144(8) 0.0104(8) -0.0013(7) -0.0026(6) -0.0029(7)
C25 0.0125(8) 0.0125(8) 0.0073(8) 0.0005(6) -0.0011(6) -0.0014(7)
C26 0.0119(8) 0.0142(8) 0.0101(8) -0.0008(7) 0.0002(6) -0.0001(7)
C27 0.0109(8) 0.0192(9) 0.0165(9) -0.0025(7) -0.0005(7) -0.0002(7)
C28 0.0245(11) 0.0361(12) 0.0420(13) -0.0283(11) 0.0003(9) -0.0016(9)
C29 0.0102(8) 0.0149(9) 0.0131(8) -0.0060(7) -0.0008(7) 0.0015(7)
C30 0.0228(10) 0.0200(10) 0.0174(9) 0.0025(8) -0.0004(8) -0.0065(8)
C31 0.0208(10) 0.0179(9) 0.0227(10) -0.0001(8) -0.0001(8) -0.0070(8)
C32 0.0131(9) 0.0183(9) 0.0164(9) -0.0056(7) -0.0023(7) -0.0042(7)
C33 0.0118(9) 0.0310(11) 0.0160(9) -0.0031(8) -0.0042(7) -0.0061(8)
C34 0.0110(9) 0.0276(11) 0.0211(10) 0.0004(8) -0.0063(7) -0.0007(8)
C35 0.0114(8) 0.0170(9) 0.0071(8) -0.0034(7) 0.0019(6) -0.0007(7)
C36 0.0141(9) 0.0168(9) 0.0186(9) -0.0025(7) -0.0013(7) 0.0013(7)
C37 0.0179(10) 0.0266(11) 0.0336(11) -0.0016(9) -0.0007(8) 0.0060(8)
C38 0.0318(12) 0.0220(11) 0.0470(14) -0.0021(10) 0.0046(10) 0.0104(9)
C39 0.0421(15) 0.0288(13) 0.0725(19) -0.0200(13) -0.0020(13) 0.0067(11)
C40 0.0173(9) 0.0157(9) 0.0101(8) -0.0024(7) -0.0025(7) -0.0010(7)
C41 0.0174(9) 0.0162(9) 0.0168(9) -0.0042(7) -0.0012(7) -0.0011(7)
C42 0.0187(10) 0.0192(9) 0.0220(10) -0.0037(8) -0.0034(8) -0.0032(7)
C43 0.0288(11) 0.0341(12) 0.0181(10) -0.0016(9) -0.0077(8) -0.0084(9)
C44 0.0240(10) 0.0197(10) 0.0239(10) -0.0016(8) -0.0010(8) -0.0032(8)

loop_
_atom_type_symbol
_atom_type_description
_atom_type_scat_dispersion_real
_atom_type_scat_dispersion_imag
_atom_type_scat_source
C C 0.0033 0.0016 'International Tables Vol C Tables 4.2.6.8 and 6.1.1.4'
H H 0.0000 0.0000 'International Tables Vol C Tables 4.2.6.8 and 6.1.1.4'
N N 0.0061 0.0033 'International Tables Vol C Tables 4.2.6.8 and 6.1.1.4'
O O 0.0106 0.0060 'International Tables Vol C Tables 4.2.6.8 and 6.1.1.4'
F F 0.0171 0.0103 'International Tables Vol C Tables 4.2.6.8 and 6.1.1.4'
S S 0.1246 0.1234 'International Tables Vol C Tables 4.2.6.8 and 6.1.1.4'
Ir Ir -1.4442 7.9887 'International Tables Vol C Tables 4.2.6.8 and 6.1.1.4'

loop_
_geom_angle_atom_site_label_1
_geom_angle_atom_site_label_2
_geom_angle_atom_site_label_3
_geom_angle
N2 Ir1 N1 168.75(5)
N2 Ir1 C29 91.79(6)
N2 Ir1 C35 97.43(6)
C11 Ir1 N1 78.63(6)
C11 Ir1 N2 91.05(6)
C11 Ir1 C29 175.81(6)
C11 Ir1 C35 90.99(6)
C25 Ir1 N1 95.00(6)
C25 Ir1 N2 79.28(6)
C25 Ir1 C11 83.61(6)
C25 Ir1 C29 99.95(6)
C25 Ir1 C35 173.60(6)
C29 Ir1 N1 98.77(6)
C29 Ir1 C35 85.58(6)
C35 Ir1 N1 87.29(6)
C13 S1 C10 89.77(8)
C27 S2 C24 89.93(8)
O1 S3 O2 115.53(9)
O1 S3 O3 115.07(10)
O1 S3 C44 103.76(10)
O2 S3 O3 114.83(9)
O2 S3 C44 103.02(9)
O3 S3 C44 102.00(9)
C1 N1 Ir1 128.59(11)
C9 N1 Ir1 113.84(11)
C9 N1 C1 117.36(14)
C15 N2 Ir1 127.74(11)
C23 N2 Ir1 113.55(11)
C23 N2 C15 118.11(14)
C29 N3 C30 111.70(15)
C29 N3 C40 126.86(14)
C30 N3 C40 121.35(14)
C29 N4 C31 112.14(15)
C29 N4 C32 124.26(14)
C31 N4 C32 123.24(15)
C33 N5 C32 123.64(15)
C35 N5 C32 124.16(14)
C35 N5 C33 112.20(15)
C34 N6 C36 124.01(15)
C35 N6 C34 111.10(15)
C35 N6 C36 124.87(14)
N1 C1 C2 119.80(15)
N1 C1 C6 121.24(15)
C2 C1 C6 118.96(16)
C1 C2 H2 119.7
C3 C2 C1 120.68(17)
C3 C2 H2 119.7
C2 C3 H3 119.8
C2 C3 C4 120.31(18)
C4 C3 H3 119.8
C3 C4 H4 119.9
C5 C4 C3 120.22(18)
C5 C4 H4 119.9
C4 C5 H5 119.5
C4 C5 C6 121.01(18)
C6 C5 H5 119.5
C1 C6 C5 118.25(17)
C1 C6 C7 119.15(16)
C5 C6 C7 122.57(16)
C6 C7 C14 121.51(16)
C8 C7 C6 117.37(15)
C8 C7 C14 121.10(16)
C7 C8 H8 119.3
C7 C8 C9 121.31(16)
C9 C8 H8 119.3
N1 C9 C8 122.29(15)
N1 C9 C10 113.70(14)
C8 C9 C10 124.01(15)
C9 C10 S1 126.71(13)
C11 C10 S1 113.83(13)
C11 C10 C9 119.32(15)
C10 C11 Ir1 111.97(12)
C10 C11 C12 109.98(15)
C12 C11 Ir1 137.92(13)
C11 C12 H12 123.3
C13 C12 C11 113.36(15)
C13 C12 H12 123.3
S1 C13 H13 123.5
C12 C13 S1 112.98(13)
C12 C13 H13 123.5
C7 C14 H14A 109.5
C7 C14 H14B 109.5
C7 C14 H14C 109.5
H14A C14 H14B 109.5
H14A C14 H14C 109.5
H14B C14 H14C 109.5
N2 C15 C16 119.96(16)
N2 C15 C20 121.21(16)
C16 C15 C20 118.80(16)
C15 C16 H16 119.7
C17 C16 C15 120.57(17)
C17 C16 H16 119.7
C16 C17 H17 119.6
C16 C17 C18 120.75(19)
C18 C17 H17 119.6
C17 C18 H18 120.0
C19 C18 C17 119.96(19)
C19 C18 H18 120.0
C18 C19 H19 119.4
C18 C19 C20 121.14(19)
C20 C19 H19 119.4
C15 C20 C21 119.01(16)
C19 C20 C15 118.35(17)
C19 C20 C21 122.60(17)
C20 C21 C28 120.91(17)
C22 C21 C20 117.40(17)
C22 C21 C28 121.65(17)
C21 C22 H22 119.1
C21 C22 C23 121.86(16)
C23 C22 H22 119.1
N2 C23 C22 121.24(16)
N2 C23 C24 113.47(15)
C22 C23 C24 125.29(16)
C23 C24 S2 127.83(13)
C25 C24 S2 113.31(13)
C25 C24 C23 118.78(15)
C24 C25 Ir1 111.63(12)
C24 C25 C26 110.25(15)
C26 C25 Ir1 137.51(13)
C25 C26 H26 123.1
C27 C26 C25 113.70(16)
C27 C26 H26 123.1
S2 C27 H27 123.6
C26 C27 S2 112.81(13)
C26 C27 H27 123.6
C21 C28 H28A 109.5
C21 C28 H28B 109.5
C21 C28 H28C 109.5
H28A C28 H28B 109.5
H28A C28 H28C 109.5
H28B C28 H28C 109.5
N3 C29 Ir1 133.06(13)
N3 C29 N4 102.95(14)
N4 C29 Ir1 123.92(12)
N3 C30 H30 126.4
C31 C30 N3 107.18(16)
C31 C30 H30 126.4
N4 C31 H31 127.0
C30 C31 N4 106.01(16)
C30 C31 H31 127.0
N4 C32 N5 111.11(14)
N4 C32 H32A 109.4
N4 C32 H32B 109.4
N5 C32 H32A 109.4
N5 C32 H32B 109.4
H32A C32 H32B 108.0
N5 C33 H33 127.0
C34 C33 N5 106.09(16)
C34 C33 H33 127.0
N6 C34 H34 126.3
C33 C34 N6 107.43(16)
C33 C34 H34 126.3
N5 C35 Ir1 123.70(12)
N6 C35 Ir1 132.86(13)
N6 C35 N5 103.16(14)
N6 C36 H36A 108.7
N6 C36 H36B 108.7
N6 C36 C37 114.05(15)
H36A C36 H36B 107.6
C37 C36 H36A 108.7
C37 C36 H36B 108.7
C36 C37 H37A 109.4
C36 C37 H37B 109.4
C36 C37 C38 111.29(17)
H37A C37 H37B 108.0
C38 C37 H37A 109.4
C38 C37 H37B 109.4
C37 C38 H38A 108.6
C37 C38 H38B 108.6
H38A C38 H38B 107.6
C39 C38 C37 114.5(2)
C39 C38 H38A 108.6
C39 C38 H38B 108.6
C38 C39 H39A 109.5
C38 C39 H39B 109.5
C38 C39 H39C 109.5
H39A C39 H39B 109.5
H39A C39 H39C 109.5
H39B C39 H39C 109.5
N3 C40 H40A 109.1
N3 C40 H40B 109.1
N3 C40 C41 112.45(14)
H40A C40 H40B 107.8
C41 C40 H40A 109.1
C41 C40 H40B 109.1
C40 C41 H41A 109.3
C40 C41 H41B 109.3
C40 C41 C42 111.58(15)
H41A C41 H41B 108.0
C42 C41 H41A 109.3
C42 C41 H41B 109.3
C41 C42 H42A 108.7
C41 C42 H42B 108.7
H42A C42 H42B 107.6
C43 C42 C41 114.34(16)
C43 C42 H42A 108.7
C43 C42 H42B 108.7
C42 C43 H43A 109.5
C42 C43 H43B 109.5
C42 C43 H43C 109.5
H43A C43 H43B 109.5
H43A C43 H43C 109.5
H43B C43 H43C 109.5
F1 C44 S3 111.59(13)
F1 C44 F2 107.10(16)
F2 C44 S3 111.22(14)
F3 C44 S3 111.80(14)
F3 C44 F1 107.42(16)
F3 C44 F2 107.46(16)

loop_
_geom_bond_atom_site_label_1
_geom_bond_atom_site_label_2
_geom_bond_distance
Ir1 N1 2.1156(14)
Ir1 N2 2.0894(14)
Ir1 C11 2.0568(17)
Ir1 C25 2.0440(17)
Ir1 C29 2.0941(17)
Ir1 C35 2.1080(17)
S1 C10 1.7346(17)
S1 C13 1.7132(17)
S2 C24 1.7420(17)
S2 C27 1.7213(18)
S3 O1 1.4295(15)
S3 O2 1.4386(14)
S3 O3 1.4417(16)
S3 C44 1.820(2)
F1 C44 1.333(2)
F2 C44 1.338(2)
F3 C44 1.332(2)
N1 C1 1.386(2)
N1 C9 1.348(2)
N2 C15 1.388(2)
N2 C23 1.356(2)
N3 C29 1.357(2)
N3 C30 1.384(2)
N3 C40 1.467(2)
N4 C29 1.364(2)
N4 C31 1.385(2)
N4 C32 1.448(2)
N5 C32 1.452(2)
N5 C33 1.378(2)
N5 C35 1.363(2)
N6 C34 1.387(2)
N6 C35 1.356(2)
N6 C36 1.469(2)
C1 C2 1.407(2)
C1 C6 1.417(2)
C2 H2 0.9500
C2 C3 1.370(3)
C3 H3 0.9500
C3 C4 1.396(3)
C4 H4 0.9500
C4 C5 1.364(3)
C5 H5 0.9500
C5 C6 1.417(3)
C6 C7 1.431(3)
C7 C8 1.358(2)
C7 C14 1.500(2)
C8 H8 0.9500
C8 C9 1.413(2)
C9 C10 1.428(2)
C10 C11 1.374(2)
C11 C12 1.421(2)
C12 H12 0.9500
C12 C13 1.365(2)
C13 H13 0.9500
C14 H14A 0.9800
C14 H14B 0.9800
C14 H14C 0.9800
C15 C16 1.411(3)
C15 C20 1.417(3)
C16 H16 0.9500
C16 C17 1.369(3)
C17 H17 0.9500
C17 C18 1.389(3)
C18 H18 0.9500
C18 C19 1.368(3)
C19 H19 0.9500
C19 C20 1.414(3)
C20 C21 1.434(3)
C21 C22 1.362(3)
C21 C28 1.501(3)
C22 H22 0.9500
C22 C23 1.415(2)
C23 C24 1.431(2)
C24 C25 1.381(2)
C25 C26 1.422(2)
C26 H26 0.9500
C26 C27 1.362(2)
C27 H27 0.9500
C28 H28A 0.9800
C28 H28B 0.9800
C28 H28C 0.9800
C30 H30 0.9500
C30 C31 1.338(3)
C31 H31 0.9500
C32 H32A 0.9900
C32 H32B 0.9900
C33 H33 0.9500
C33 C34 1.333(3)
C34 H34 0.9500
C36 H36A 0.9900
C36 H36B 0.9900
C36 C37 1.518(3)
C37 H37A 0.9900
C37 H37B 0.9900
C37 C38 1.526(3)
C38 H38A 0.9900
C38 H38B 0.9900
C38 C39 1.519(4)
C39 H39A 0.9800
C39 H39B 0.9800
C39 H39C 0.9800
C40 H40A 0.9900
C40 H40B 0.9900
C40 C41 1.519(2)
C41 H41A 0.9900
C41 H41B 0.9900
C41 C42 1.527(2)
C42 H42A 0.9900
C42 H42B 0.9900
C42 C43 1.515(3)
C43 H43A 0.9800
C43 H43B 0.9800
C43 H43C 0.9800

loop_
_geom_hbond_atom_site_label_D
_geom_hbond_atom_site_label_H
_geom_hbond_atom_site_label_A
_geom_hbond_distance_DH
_geom_hbond_distance_HA
_geom_hbond_distance_DA
_geom_hbond_angle_DHA
_geom_hbond_site_symmetry_A
C16 H16 N5 0.95 2.62 3.430(2) 143.7 .
C26 H26 S1 0.95 2.96 3.6093(17) 126.4 2_556
C30 H30 O3 0.95 2.44 3.318(2) 154.4 1_554
C31 H31 O3 0.95 2.26 3.162(2) 158.6 2_666
C32 H32B O2 0.99 2.51 3.253(2) 131.6 2_666
C33 H33 S1 0.95 2.97 3.7873(19) 145.1 2_656
C33 H33 O2 0.95 2.59 3.133(2) 116.8 2_666
C41 H41A O1 0.99 2.54 3.406(2) 146.4 1_554

loop_
_geom_torsion_atom_site_label_1
_geom_torsion_atom_site_label_2
_geom_torsion_atom_site_label_3
_geom_torsion_atom_site_label_4
_geom_torsion
Ir1 N1 C1 C2 19.6(2)
Ir1 N1 C1 C6 -161.25(12)
Ir1 N1 C9 C8 167.61(12)
Ir1 N1 C9 C10 -12.67(17)
Ir1 N2 C15 C16 -23.8(2)
Ir1 N2 C15 C20 158.03(13)
Ir1 N2 C23 C22 -163.97(13)
Ir1 N2 C23 C24 15.34(17)
Ir1 C11 C12 C13 172.30(14)
Ir1 C25 C26 C27 -169.63(14)
S1 C10 C11 Ir1 -173.53(8)
S1 C10 C11 C12 3.06(18)
S2 C24 C25 Ir1 172.36(8)
S2 C24 C25 C26 -0.28(18)
O1 S3 C44 F1 -71.92(16)
O1 S3 C44 F2 168.55(14)
O1 S3 C44 F3 48.42(16)
O2 S3 C44 F1 167.28(14)
O2 S3 C44 F2 47.74(15)
O2 S3 C44 F3 -72.39(15)
O3 S3 C44 F1 47.95(16)
O3 S3 C44 F2 -71.58(15)
O3 S3 C44 F3 168.29(14)
N1 Ir1 N2 C15 -127.2(3)
N1 Ir1 N2 C23 43.7(3)
N1 Ir1 C11 C10 -12.74(11)
N1 Ir1 C11 C12 172.04(18)
N1 Ir1 C25 C24 -156.21(12)
N1 Ir1 C25 C26 13.54(18)
N1 Ir1 C29 N3 -122.56(16)
N1 Ir1 C29 N4 60.95(14)
N1 Ir1 C35 N5 -72.65(14)
N1 Ir1 C35 N6 114.59(16)
N1 C1 C2 C3 -173.47(17)
N1 C1 C6 C5 172.83(16)
N1 C1 C6 C7 -9.1(2)
N1 C9 C10 S1 -173.81(12)
N1 C9 C10 C11 1.6(2)
N2 Ir1 N1 C1 -147.6(2)
N2 Ir1 N1 C9 37.9(3)
N2 Ir1 C11 C10 171.75(12)
N2 Ir1 C11 C12 -3.47(18)
N2 Ir1 C25 C24 14.02(12)
N2 Ir1 C25 C26 -176.23(19)
N2 Ir1 C29 N3 53.56(17)
N2 Ir1 C29 N4 -122.93(14)
N2 Ir1 C35 N5 117.60(13)
N2 Ir1 C35 N6 -55.15(16)
N2 C15 C16 C17 175.61(17)
N2 C15 C20 C19 -174.47(18)
N2 C15 C20 C21 7.7(3)
N2 C23 C24 S2 173.30(12)
N2 C23 C24 C25 -3.3(2)
N3 C30 C31 N4 -0.1(2)
N3 C40 C41 C42 -174.59(14)
N5 C33 C34 N6 0.9(2)
N6 C36 C37 C38 178.39(17)
C1 N1 C9 C8 -7.6(2)
C1 N1 C9 C10 172.12(14)
C1 C2 C3 C4 -1.3(3)
C1 C6 C7 C8 -0.8(2)
C1 C6 C7 C14 -179.35(16)
C2 C1 C6 C5 -8.1(2)
C2 C1 C6 C7 170.00(15)
C2 C3 C4 C5 -4.1(3)
C3 C4 C5 C6 3.3(3)
C4 C5 C6 C1 2.8(3)
C4 C5 C6 C7 -175.15(18)
C5 C6 C7 C8 177.13(17)
C5 C6 C7 C14 -1.4(3)
C6 C1 C2 C3 7.4(3)
C6 C7 C8 C9 6.4(2)
C7 C8 C9 N1 -2.2(3)
C7 C8 C9 C10 178.07(16)
C8 C9 C10 S1 5.9(2)
C8 C9 C10 C11 -178.71(15)
C9 N1 C1 C2 -165.96(15)
C9 N1 C1 C6 13.2(2)
C9 C10 C11 Ir1 10.52(19)
C9 C10 C11 C12 -172.88(14)
C10 S1 C13 C12 0.11(14)
C10 C11 C12 C13 -3.0(2)
C11 Ir1 N1 C1 -171.21(14)
C11 Ir1 N1 C9 14.23(11)
C11 Ir1 N2 C15 -104.04(14)
C11 Ir1 N2 C23 66.83(12)
C11 Ir1 C25 C24 -78.27(12)
C11 Ir1 C25 C26 91.48(18)
C11 Ir1 C29 N3 -173.9(8)
C11 Ir1 C29 N4 9.6(9)
C11 Ir1 C35 N5 -151.21(14)
C11 Ir1 C35 N6 36.03(16)
C11 C12 C13 S1 1.63(19)
C13 S1 C10 C9 173.71(15)
C13 S1 C10 C11 -1.88(14)
C14 C7 C8 C9 -175.12(16)
C15 N2 C23 C22 7.9(2)
C15 N2 C23 C24 -172.84(14)
C15 C16 C17 C18 0.9(3)
C15 C20 C21 C22 1.9(3)
C15 C20 C21 C28 179.64(18)
C16 C15 C20 C19 7.3(3)
C16 C15 C20 C21 -170.49(17)
C16 C17 C18 C19 3.3(4)
C17 C18 C19 C20 -1.9(4)
C18 C19 C20 C15 -3.4(3)
C18 C19 C20 C21 174.3(2)
C19 C20 C21 C22 -175.86(19)
C19 C20 C21 C28 1.9(3)
C20 C15 C16 C17 -6.2(3)
C20 C21 C22 C23 -6.5(3)
C21 C22 C23 N2 1.7(3)
C21 C22 C23 C24 -177.50(17)
C22 C23 C24 S2 -7.4(3)
C22 C23 C24 C25 176.01(16)
C23 N2 C15 C16 165.68(16)
C23 N2 C15 C20 -12.5(2)
C23 C24 C25 Ir1 -10.59(19)
C23 C24 C25 C26 176.77(14)
C24 S2 C27 C26 -0.10(14)
C24 C25 C26 C27 0.2(2)
C25 Ir1 N1 C1 -88.76(14)
C25 Ir1 N1 C9 96.67(12)
C25 Ir1 N2 C15 172.66(15)
C25 Ir1 N2 C23 -16.47(11)
C25 Ir1 C11 C10 -109.16(13)
C25 Ir1 C11 C12 75.62(18)
C25 Ir1 C29 N3 -25.87(17)
C25 Ir1 C29 N4 157.64(14)
C25 Ir1 C35 N5 176.2(5)
C25 Ir1 C35 N6 3.5(6)
C25 C26 C27 S2 0.0(2)
C27 S2 C24 C23 -176.51(16)
C27 S2 C24 C25 0.22(14)
C28 C21 C22 C23 175.75(18)
C29 Ir1 N1 C1 12.13(14)
C29 Ir1 N1 C9 -162.43(11)
C29 Ir1 N2 C15 72.87(15)
C29 Ir1 N2 C23 -116.26(12)
C29 Ir1 C11 C10 39.2(9)
C29 Ir1 C11 C12 -136.1(8)
C29 Ir1 C25 C24 103.96(12)
C29 Ir1 C25 C26 -86.29(18)
C29 Ir1 C35 N5 26.37(14)
C29 Ir1 C35 N6 -146.39(16)
C29 N3 C30 C31 0.8(2)
C29 N3 C40 C41 98.2(2)
C29 N4 C31 C30 -0.6(2)
C29 N4 C32 N5 51.7(2)
C30 N3 C29 Ir1 -178.15(14)
C30 N3 C29 N4 -1.14(19)
C30 N3 C40 C41 -78.0(2)
C31 N4 C29 Ir1 178.43(12)
C31 N4 C29 N3 1.06(19)
C31 N4 C32 N5 -135.81(17)
C32 N4 C29 Ir1 -8.3(2)
C32 N4 C29 N3 174.29(15)
C32 N4 C31 C30 -173.92(17)
C32 N5 C33 C34 178.70(16)
C32 N5 C35 Ir1 6.7(2)
C32 N5 C35 N6 -178.79(15)
C33 N5 C32 N4 129.17(17)
C33 N5 C35 Ir1 -173.11(12)
C33 N5 C35 N6 1.44(18)
C34 N6 C35 Ir1 172.99(13)
C34 N6 C35 N5 -0.83(18)
C34 N6 C36 C37 -17.4(2)
C35 Ir1 N1 C1 97.23(14)
C35 Ir1 N1 C9 -77.33(12)
C35 Ir1 N2 C15 -12.90(15)
C35 Ir1 N2 C23 157.97(12)
C35 Ir1 C11 C10 74.30(12)
C35 Ir1 C11 C12 -100.92(18)
C35 Ir1 C25 C24 -45.5(6)
C35 Ir1 C25 C26 124.3(5)
C35 Ir1 C29 N3 150.87(17)
C35 Ir1 C29 N4 -25.62(14)
C35 N5 C32 N4 -50.6(2)
C35 N5 C33 C34 -1.5(2)
C35 N6 C34 C33 -0.1(2)
C35 N6 C36 C37 160.79(17)
C36 N6 C34 C33 178.39(16)
C36 N6 C35 Ir1 -5.4(3)
C36 N6 C35 N5 -179.26(15)
C36 C37 C38 C39 66.2(2)
C40 N3 C29 Ir1 5.3(3)
C40 N3 C29 N4 -177.64(15)
C40 N3 C30 C31 177.55(16)
C40 C41 C42 C43 -59.0(2)
